data_7102590
loop_
_publ_author_name
'Burchell, Tara J'
'Eisler, Dana J'
'Puddephatt, Richard J'

_publ_section_title
;
 Engineering silver(I) coordination networks through hydrogen bonding.
;
_journal_issue 8
_journal_name_full 'Chemical communications (Cambridge, England)'
_journal_page_first 944
_journal_page_last 945
_journal_paper_doi 10.1039/b400523f
_journal_year 2004
_chemical_formula_sum 'C45 H36 Ag2 Cl5 F6 N8 O8'
_chemical_formula_weight 1323.81
_chemical_name_systematic
;
?
;
_space_group_IT_number 12
_symmetry_cell_setting monoclinic
_symmetry_space_group_name_Hall '-C 2y'
_symmetry_space_group_name_H-M 'C 1 2/m 1'
_atom_sites_solution_hydrogens geom
_atom_sites_solution_primary direct
_atom_sites_solution_secondary difmap
_audit_creation_method SHELXL-97
_cell_angle_alpha 90.00
_cell_angle_beta 98.98(3)
_cell_angle_gamma 90.00
_cell_formula_units_Z 2
_cell_length_a 9.4067(19)
_cell_length_b 24.330(5)
_cell_length_c 11.965(2)
_cell_measurement_temperature 150(2)
_cell_volume 2704.8(9)
_computing_cell_refinement 'Nonius DENZO'
_computing_data_collection 'Nonius COLLECT'
_computing_data_reduction 'Nonius DENZO'
_computing_molecular_graphics 'Bruker SHELXTL'
_computing_publication_material 'Bruker SHELXTL'
_computing_structure_refinement 'SHELXL-97 (Sheldrick, 1997)'
_computing_structure_solution 'SHELXS-97 (Sheldrick, 1990)'
_diffrn_ambient_temperature 150(2)
_diffrn_measured_fraction_theta_full 0.998
_diffrn_measured_fraction_theta_max 0.998
_diffrn_measurement_device_type 'Nonius Kappa CCD'
_diffrn_measurement_method 'phi\omega scans'
_diffrn_radiation_monochromator graphite
_diffrn_radiation_source 'fine-focus sealed tube'
_diffrn_radiation_type MoK\a
_diffrn_radiation_wavelength 0.71073
_diffrn_reflns_av_R_equivalents 0.043
_diffrn_reflns_av_sigmaI/netI 0.0463
_diffrn_reflns_limit_h_max 12
_diffrn_reflns_limit_h_min -12
_diffrn_reflns_limit_k_max 27
_diffrn_reflns_limit_k_min -31
_diffrn_reflns_limit_l_max 15
_diffrn_reflns_limit_l_min -15
_diffrn_reflns_number 12361
_diffrn_reflns_theta_full 27.47
_diffrn_reflns_theta_max 27.47
_diffrn_reflns_theta_min 2.70
_exptl_absorpt_coefficient_mu 1.048
_exptl_absorpt_correction_T_max 0.9495
_exptl_absorpt_correction_T_min 0.7579
_exptl_absorpt_correction_type integration
_exptl_crystal_colour colourless
_exptl_crystal_density_diffrn 1.625
_exptl_crystal_density_method 'not measured'
_exptl_crystal_description plate
_exptl_crystal_F_000 1318
_exptl_crystal_size_max 0.28
_exptl_crystal_size_mid 0.28
_exptl_crystal_size_min 0.05
_refine_diff_density_max 1.754
_refine_diff_density_min -0.740
_refine_diff_density_rms 0.128
_refine_ls_extinction_method none
_refine_ls_goodness_of_fit_ref 1.086
_refine_ls_hydrogen_treatment mixed
_refine_ls_matrix_type full
_refine_ls_number_parameters 189
_refine_ls_number_reflns 3170
_refine_ls_number_restraints 8
_refine_ls_restrained_S_all 1.092
_refine_ls_R_factor_all 0.0711
_refine_ls_R_factor_gt 0.0552
_refine_ls_shift/su_max 0.001
_refine_ls_shift/su_mean 0.000
_refine_ls_structure_factor_coef Fsqd
_refine_ls_weighting_details 'calc w=1/[\s^2^(Fo^2^)+(0.0924P)^2^+8.9100P] where P=(Fo^2^+2Fc^2^)/3'
_refine_ls_weighting_scheme calc
_refine_ls_wR_factor_gt 0.1576
_refine_ls_wR_factor_ref 0.1675
_reflns_number_gt 2572
_reflns_number_total 3170
_reflns_threshold_expression >2sigma(I)
_cod_data_source_file b400523f.txt
_cod_data_source_block 03076
_cod_depositor_comments
;
The following automatic conversions were performed:
'_symmetry_cell_setting' value 'Monoclinic' changed to 'monoclinic'
according to '/home/saulius/struct/CIF-dictionaries/cif_core.dic'
dictionary named 'cif_core.dic' version 2.4.1 from 2010-06-29.

Automatic conversion script
Id: cif_fix_enum 1527 2010-12-29 10:47:43Z saulius 
;
_cod_original_sg_symbol_H-M C2/m
_cod_database_code 7102590

loop_
_symmetry_equiv_pos_as_xyz
'x, y, z'
'-x, y, -z'
'x+1/2, y+1/2, z'
'-x+1/2, y+1/2, -z'
'-x, -y, -z'
'x, -y, z'
'-x+1/2, -y+1/2, -z'
'x+1/2, -y+1/2, z'

loop_
_atom_site_label
_atom_site_type_symbol
_atom_site_fract_x
_atom_site_fract_y
_atom_site_fract_z
_atom_site_U_iso_or_equiv
_atom_site_adp_type
_atom_site_occupancy
_atom_site_symmetry_multiplicity
_atom_site_calc_flag
_atom_site_refinement_flags
_atom_site_disorder_assembly
_atom_site_disorder_group
Ag1 Ag 1.16820(5) 0.5000 1.10706(4) 0.0355(2) Uani 1 2 d S . .
F1 F 1.3248(9) 0.4738(4) 0.7378(7) 0.081(2) Uiso 0.50 1 d PD A -1
F2 F 1.3705(6) 0.4900(3) 0.9154(4) 0.0519(16) Uiso 0.50 1 d PD A -1
F3 F 1.3182(10) 0.5537(4) 0.7788(8) 0.084(2) Uiso 0.50 1 d PD A -1
C50 C 1.1237(8) 0.5078(5) 0.8256(6) 0.037(2) Uiso 0.50 1 d P A -1
C51 C 1.2826(8) 0.5059(5) 0.8194(6) 0.042(2) Uiso 0.50 1 d PD A -1
O50 O 1.0920(7) 0.5247(3) 0.9164(6) 0.0472(17) Uiso 0.50 1 d P . -1
O51 O 1.0421(6) 0.5000 0.7363(5) 0.0513(13) Uani 1 2 d S . .
N1 N 1.2557(4) 0.58205(17) 1.1701(3) 0.0383(9) Uani 1 1 d . . .
C1 C 1.2006(5) 0.6059(2) 1.2554(4) 0.0441(12) Uani 1 1 d . . .
H1A H 1.1156 0.5907 1.2766 0.053 Uiso 1 1 calc R . .
C2 C 1.2609(5) 0.6513(2) 1.3139(4) 0.0383(11) Uani 1 1 d . . .
H2A H 1.2179 0.6669 1.3732 0.046 Uiso 1 1 calc R . .
C3 C 1.3861(4) 0.67370(17) 1.2842(4) 0.0281(8) Uani 1 1 d . . .
C4 C 1.4428(5) 0.6497(2) 1.1954(4) 0.0368(10) Uani 1 1 d . . .
H4A H 1.5274 0.6641 1.1722 0.044 Uiso 1 1 calc R . .
C5 C 1.3743(5) 0.6046(2) 1.1413(4) 0.0393(11) Uani 1 1 d . . .
H5A H 1.4137 0.5887 1.0803 0.047 Uiso 1 1 calc R . .
C6 C 1.4646(4) 0.72113(18) 1.3457(4) 0.0304(9) Uani 1 1 d . . .
O1 O 1.5933(3) 0.72785(14) 1.3407(3) 0.0403(8) Uani 1 1 d . . .
N2 N 1.3879(4) 0.75435(14) 1.4023(3) 0.0269(7) Uani 1 1 d . . .
H2B H 1.2987 0.7452 1.4077 0.032 Uiso 1 1 calc R . .
C7 C 1.4447(4) 0.80372(17) 1.4540(3) 0.0267(8) Uani 1 1 d . . .
C8 C 1.3869(5) 0.85385(19) 1.4105(4) 0.0322(9) Uani 1 1 d . . .
H8A H 1.3091 0.8540 1.3494 0.039 Uiso 1 1 calc R . .
C9 C 1.4425(5) 0.90296(19) 1.4560(4) 0.0361(10) Uani 1 1 d . . .
H9A H 1.4019 0.9368 1.4269 0.054 Uiso 1 1 calc R . .
C60 C 1.5622(16) 0.7913(7) 1.0107(13) 0.078(4) Uani 0.50 1 d PD B -1
H60A H 1.5315 0.7525 1.0007 0.093 Uiso 0.50 1 calc PR B -1
H60B H 1.6258 0.7949 1.0845 0.093 Uiso 0.50 1 calc PR B -1
C61 C 1.4370(17) 0.8268(7) 1.0078(15) 0.081(5) Uani 0.50 1 d PD B -1
H61A H 1.3771 0.8251 0.9321 0.097 Uiso 0.50 1 calc PR B -1
H61B H 1.4683 0.8653 1.0226 0.097 Uiso 0.50 1 calc PR B -1
Cl60 Cl 1.6555(18) 0.8116(7) 0.8994(13) 0.107(5) Uani 0.50 1 d PD B -1
Cl61 Cl 1.3341(17) 0.8044(5) 1.1134(11) 0.076(2) Uani 0.50 1 d PD B -1
C70 C 1.607(3) 0.4711(4) 0.535(3) 0.089(9) Uiso 0.25 1 d PD . 2
Cl70 Cl 1.4608(13) 0.4309(5) 0.5187(12) 0.131(4) Uiso 0.25 1 d PD . 2

loop_
_atom_site_aniso_label
_atom_site_aniso_U_11
_atom_site_aniso_U_22
_atom_site_aniso_U_33
_atom_site_aniso_U_23
_atom_site_aniso_U_13
_atom_site_aniso_U_12
Ag1 0.0350(3) 0.0346(3) 0.0359(3) 0.000 0.00258(19) 0.000
O51 0.040(3) 0.058(3) 0.052(3) 0.000 -0.002(2) 0.000
N1 0.033(2) 0.040(2) 0.042(2) -0.0095(17) 0.0075(16) -0.0027(16)
C1 0.036(2) 0.047(3) 0.053(3) -0.017(2) 0.019(2) -0.014(2)
C2 0.032(2) 0.044(3) 0.042(3) -0.014(2) 0.0151(19) -0.0090(19)
C3 0.0222(19) 0.029(2) 0.032(2) -0.0028(17) 0.0032(15) 0.0014(16)
C4 0.027(2) 0.043(3) 0.043(3) -0.010(2) 0.0131(18) -0.0052(18)
C5 0.035(2) 0.044(3) 0.042(3) -0.013(2) 0.0133(19) -0.004(2)
C6 0.0221(19) 0.034(2) 0.034(2) -0.0019(18) 0.0009(16) 0.0014(16)
O1 0.0196(14) 0.0405(18) 0.061(2) -0.0133(16) 0.0066(13) -0.0036(13)
N2 0.0182(15) 0.0301(18) 0.0320(18) -0.0014(14) 0.0030(12) -0.0004(13)
C7 0.0227(18) 0.031(2) 0.028(2) -0.0027(16) 0.0061(15) -0.0003(16)
C8 0.032(2) 0.036(2) 0.030(2) 0.0026(18) 0.0064(16) 0.0057(18)
C9 0.043(3) 0.030(2) 0.037(2) 0.0044(18) 0.0137(19) 0.0048(19)
C60 0.085(10) 0.074(10) 0.070(10) 0.004(9) -0.002(8) 0.009(8)
C61 0.098(12) 0.065(9) 0.081(11) 0.001(9) 0.020(10) 0.010(9)
Cl60 0.085(5) 0.174(11) 0.062(5) -0.021(5) 0.014(4) -0.024(6)
Cl61 0.098(5) 0.086(4) 0.050(3) 0.019(3) 0.031(3) 0.037(3)

loop_
_atom_type_symbol
_atom_type_description
_atom_type_scat_dispersion_real
_atom_type_scat_dispersion_imag
_atom_type_scat_source
C C 0.0033 0.0016 'International Tables Vol C Tables 4.2.6.8 and 6.1.1.4'
H H 0.0000 0.0000 'International Tables Vol C Tables 4.2.6.8 and 6.1.1.4'
N N 0.0061 0.0033 'International Tables Vol C Tables 4.2.6.8 and 6.1.1.4'
O O 0.0106 0.0060 'International Tables Vol C Tables 4.2.6.8 and 6.1.1.4'
F F 0.0171 0.0103 'International Tables Vol C Tables 4.2.6.8 and 6.1.1.4'
Ag Ag -0.8971 1.1015 'International Tables Vol C Tables 4.2.6.8 and 6.1.1.4'
Cl Cl 0.1484 0.1585 'International Tables Vol C Tables 4.2.6.8 and 6.1.1.4'

loop_
_geom_angle_atom_site_label_1
_geom_angle_atom_site_label_2
_geom_angle_atom_site_label_3
_geom_angle
_geom_angle_site_symmetry_1
_geom_angle_site_symmetry_3
N1 Ag1 N1 125.6(2) . 6_565
N1 Ag1 O50 126.3(2) . 6_565
N1 Ag1 O50 98.0(2) 6_565 6_565
N1 Ag1 O50 98.0(2) . .
N1 Ag1 O50 126.3(2) 6_565 .
N1 Ag1 O50 123.7(2) . 5_767
N1 Ag1 O50 97.2(2) 6_565 5_767
O50 Ag1 O50 71.6(3) 6_565 5_767
O50 Ag1 O50 78.9(3) . 5_767
N1 Ag1 O50 97.20(19) . 2_757
N1 Ag1 O50 123.7(2) 6_565 2_757
O50 Ag1 O50 78.9(3) 6_565 2_757
O50 Ag1 O50 71.6(3) . 2_757
O51 C50 O50 127.5(8) . .
O51 C50 C51 116.2(6) . .
O50 C50 C51 115.4(7) . .
F3 C51 F1 97.1(8) . .
F3 C51 F2 113.8(9) . .
F1 C51 F2 103.7(8) . .
F3 C51 C50 107.5(9) . .
F1 C51 C50 117.1(8) . .
F2 C51 C50 116.3(6) . .
C50 O50 Ag1 133.1(7) . .
C50 O50 Ag1 100.8(5) . 5_767
Ag1 O50 Ag1 101.1(3) . 5_767
C5 N1 C1 117.1(4) . .
C5 N1 Ag1 123.7(3) . .
C1 N1 Ag1 118.3(3) . .
N1 C1 C2 123.5(4) . .
C1 C2 C3 118.7(4) . .
C4 C3 C2 118.1(4) . .
C4 C3 C6 118.8(4) . .
C2 C3 C6 123.1(4) . .
C5 C4 C3 119.1(4) . .
N1 C5 C4 123.5(4) . .
O1 C6 N2 123.8(4) . .
O1 C6 C3 119.3(4) . .
N2 C6 C3 116.8(3) . .
C6 N2 C7 122.5(3) . .
C7 C7 C8 119.5(3) 2_858 .
C7 C7 N2 122.0(2) 2_858 .
C8 C7 N2 118.5(4) . .
C9 C8 C7 120.3(4) . .
C8 C9 C9 120.1(3) . 2_858
C61 C60 Cl60 108.1(11) . .
C60 C61 Cl61 109.1(10) . .
C70 C70 Cl70 125.7(7) 6_565 .

loop_
_geom_bond_atom_site_label_1
_geom_bond_atom_site_label_2
_geom_bond_distance
_geom_bond_site_symmetry_2
Ag1 N1 2.245(4) .
Ag1 N1 2.245(4) 6_565
Ag1 O50 2.359(7) 6_565
Ag1 O50 2.359(7) .
Ag1 O50 2.494(7) 5_767
Ag1 O50 2.494(7) 2_757
F1 C51 1.358(10) .
F2 C51 1.362(8) .
F3 C51 1.324(11) .
C50 O51 1.229(9) .
C50 O50 1.241(10) .
C50 C51 1.509(11) .
O50 Ag1 2.494(7) 5_767
O51 C50 1.229(9) 6_565
N1 C5 1.336(6) .
N1 C1 1.346(6) .
C1 C2 1.381(7) .
C2 C3 1.393(6) .
C3 C4 1.390(6) .
C3 C6 1.500(6) .
C4 C5 1.381(6) .
C6 O1 1.232(5) .
C6 N2 1.336(5) .
N2 C7 1.417(5) .
C7 C7 1.391(8) 2_858
C7 C8 1.402(6) .
C8 C9 1.381(7) .
C9 C9 1.388(9) 2_858
C60 C61 1.456(14) .
C60 Cl60 1.775(15) .
C61 Cl61 1.792(15) .
C70 C70 1.41(2) 6_565
C70 Cl70 1.676(17) .

loop_
_geom_hbond_atom_site_label_D
_geom_hbond_atom_site_label_H
_geom_hbond_atom_site_label_A
_geom_hbond_distance_DH
_geom_hbond_distance_HA
_geom_hbond_distance_DA
_geom_hbond_angle_DHA
_geom_hbond_site_symmetry_A
N2 H2B O1 0.88 2.08 2.788(4) 137.0 8_465
